data_7020295
loop_
_publ_author_name
'Hu, Shichao'
'Johnsson, Mats'

_publ_section_title
;
 Synthesis and crystal structure of two synthetic oxofluoride framework
 compounds - Co(2)TeO(3)F(2) and Co(2)SeO(3)F(2).
;
_journal_issue 41
_journal_name_full 'Dalton transactions (Cambridge, England : 2003)'
_journal_page_first 12786
_journal_page_last 12789
_journal_paper_doi 10.1039/c2dt31188g
_journal_volume 41
_journal_year 2012
_chemical_formula_sum 'Co2 F2 O3 Se'
_chemical_formula_weight 282.82
_chemical_name_systematic
; 
 ? 
;
_space_group_IT_number 62
_symmetry_cell_setting orthorhombic
_symmetry_space_group_name_Hall '-P 2ac 2n'
_symmetry_space_group_name_H-M 'P n m a'
_atom_sites_solution_hydrogens none
_atom_sites_solution_primary direct
_atom_sites_solution_secondary difmap
_audit_creation_method SHELXL-97
_cell_angle_alpha 90.00
_cell_angle_beta 90.00
_cell_angle_gamma 90.00
_cell_formula_units_Z 4
_cell_length_a 7.2655(8)
_cell_length_b 10.0013(13)
_cell_length_c 5.3564(6)
_cell_measurement_reflns_used 628
_cell_measurement_temperature 293(2)
_cell_measurement_theta_max 27.1735
_cell_measurement_theta_min 4.3117
_cell_volume 389.22(8)
_computing_structure_refinement 'SHELXL-97 (Sheldrick, 1997)'
_computing_structure_solution 'SHELXS-97 (Sheldrick, 1990)'
_diffrn_ambient_temperature 293(2)
_diffrn_measured_fraction_theta_full 0.994
_diffrn_measured_fraction_theta_max 0.950
_diffrn_measurement_device_type 'Oxford diffraction'
_diffrn_measurement_method CCD_Profile_fitting
_diffrn_radiation_monochromator graphite
_diffrn_radiation_source 'fine-focus sealed tube'
_diffrn_radiation_type MoK\a
_diffrn_radiation_wavelength 0.71073
_diffrn_reflns_av_R_equivalents 0.0708
_diffrn_reflns_av_sigmaI/netI 0.0777
_diffrn_reflns_limit_h_max 8
_diffrn_reflns_limit_h_min -9
_diffrn_reflns_limit_k_max 12
_diffrn_reflns_limit_k_min -12
_diffrn_reflns_limit_l_max 4
_diffrn_reflns_limit_l_min -6
_diffrn_reflns_number 1810
_diffrn_reflns_theta_full 25.00
_diffrn_reflns_theta_max 27.20
_diffrn_reflns_theta_min 4.32
_exptl_absorpt_coefficient_mu 17.810
_exptl_absorpt_correction_T_max 0.896
_exptl_absorpt_correction_T_min 0.570
_exptl_absorpt_correction_type analytical
_exptl_absorpt_process_details 'Clark, R. C. & Reid, J. S. (1995). Acta Cryst. A51, 887-897'
_exptl_crystal_colour Pink
_exptl_crystal_density_diffrn 4.826
_exptl_crystal_density_method 'not measured'
_exptl_crystal_description Co2SeF2O3
_exptl_crystal_F_000 520
_exptl_crystal_size_max 0.10
_exptl_crystal_size_mid 0.015
_exptl_crystal_size_min 0.01
_refine_diff_density_max 1.122
_refine_diff_density_min -0.960
_refine_diff_density_rms 0.252
_refine_ls_extinction_method none
_refine_ls_goodness_of_fit_ref 0.944
_refine_ls_hydrogen_treatment none
_refine_ls_matrix_type full
_refine_ls_number_parameters 40
_refine_ls_number_reflns 436
_refine_ls_number_restraints 0
_refine_ls_restrained_S_all 0.944
_refine_ls_R_factor_all 0.0647
_refine_ls_R_factor_gt 0.0369
_refine_ls_shift/su_max 0.000
_refine_ls_shift/su_mean 0.000
_refine_ls_structure_factor_coef Fsqd
_refine_ls_weighting_details 'calc w=1/[\s^2^(Fo^2^)+(0.0244P)^2^+0.0000P] where P=(Fo^2^+2Fc^2^)/3'
_refine_ls_weighting_scheme calc
_refine_ls_wR_factor_gt 0.0615
_refine_ls_wR_factor_ref 0.0657
_reflns_number_gt 309
_reflns_number_total 436
_reflns_threshold_expression >2sigma(I)
_cod_data_source_file c2dt31188g_2.cif
_cod_data_source_block final
_cod_depositor_comments
;
The following automatic conversions were performed:

'_symmetry_cell_setting' value 'Orthorhombic' changed to
'orthorhombic' according to
/home/saulius/struct/CIF-dictionaries/cif_core.dic dictionary named
'cif_core.dic' version 2.4.2 from 2011-04-26.

Automatic conversion script
Id: cif_fix_values 1891 2012-01-12 08:04:46Z andrius 
;
_cod_database_code 7020295

loop_
_symmetry_equiv_pos_as_xyz
'x, y, z'
'-x+1/2, -y, z+1/2'
'-x, y+1/2, -z'
'x+1/2, -y+1/2, -z+1/2'
'-x, -y, -z'
'x-1/2, y, -z-1/2'
'x, -y-1/2, z'
'-x-1/2, y-1/2, z-1/2'

loop_
_atom_site_label
_atom_site_type_symbol
_atom_site_fract_x
_atom_site_fract_y
_atom_site_fract_z
_atom_site_U_iso_or_equiv
_atom_site_adp_type
_atom_site_occupancy
_atom_site_symmetry_multiplicity
_atom_site_calc_flag
_atom_site_refinement_flags
Se1 Se 0.68383(15) 0.2500 0.1481(2) 0.0111(3) Uani 1 2 d S
Co1 Co 0.59148(13) 0.56454(10) 0.2482(2) 0.0077(3) Uani 1 1 d .
F1 F 0.6600(5) 0.4535(5) 0.5746(7) 0.0138(10) Uani 1 1 d .
O1 O 0.6645(10) 0.7500 0.3949(11) 0.0097(17) Uani 1 2 d S
O2 O 0.5419(6) 0.3786(5) 0.0770(9) 0.0070(12) Uani 1 1 d .

loop_
_atom_site_aniso_label
_atom_site_aniso_U_11
_atom_site_aniso_U_22
_atom_site_aniso_U_33
_atom_site_aniso_U_23
_atom_site_aniso_U_13
_atom_site_aniso_U_12
Se1 0.0081(5) 0.0106(6) 0.0146(6) 0.000 0.0001(5) 0.000
Co1 0.0042(4) 0.0086(5) 0.0104(5) -0.0002(5) 0.0010(5) 0.0001(5)
F1 0.004(2) 0.022(3) 0.016(2) 0.004(2) -0.0002(18) 0.000(2)
O1 0.019(4) 0.004(4) 0.006(4) 0.000 -0.001(3) 0.000
O2 0.007(3) 0.002(3) 0.012(3) 0.003(2) -0.003(2) 0.000(2)

loop_
_atom_type_symbol
_atom_type_description
_atom_type_scat_dispersion_real
_atom_type_scat_dispersion_imag
_atom_type_scat_source
O O 0.0106 0.0060 'International Tables Vol C Tables 4.2.6.8 and 6.1.1.4'
F F 0.0171 0.0103 'International Tables Vol C Tables 4.2.6.8 and 6.1.1.4'
Co Co 0.3494 0.9721 'International Tables Vol C Tables 4.2.6.8 and 6.1.1.4'
Se Se -0.0929 2.2259 'International Tables Vol C Tables 4.2.6.8 and 6.1.1.4'

loop_
_geom_angle_atom_site_label_1
_geom_angle_atom_site_label_2
_geom_angle_atom_site_label_3
_geom_angle
_geom_angle_site_symmetry_1
_geom_angle_site_symmetry_3
O2 Se1 O2 99.0(3) . 7_565
O2 Se1 O1 102.1(2) . 2_664
O2 Se1 O1 102.1(2) 7_565 2_664
F1 Co1 F1 169.9(3) 2_664 5_666
F1 Co1 O2 93.16(17) 2_664 5_665
F1 Co1 O2 89.79(17) 5_666 5_665
F1 Co1 O1 91.4(2) 2_664 .
F1 Co1 O1 97.4(2) 5_666 .
O2 Co1 O1 101.0(2) 5_665 .
F1 Co1 O2 82.81(18) 2_664 .
F1 Co1 O2 88.39(18) 5_666 .
O2 Co1 O2 78.3(2) 5_665 .
O1 Co1 O2 174.1(2) . .
F1 Co1 F1 96.96(10) 2_664 .
F1 Co1 F1 77.55(17) 5_666 .
O2 Co1 F1 160.38(19) 5_665 .
O1 Co1 F1 95.5(2) . .
O2 Co1 F1 86.37(18) . .
Co1 F1 Co1 124.46(19) 2_665 5_666
Co1 F1 Co1 128.8(2) 2_665 .
Co1 F1 Co1 102.45(17) 5_666 .
Se1 O1 Co1 116.95(17) 2_665 .
Se1 O1 Co1 116.95(17) 2_665 7_575
Co1 O1 Co1 125.9(3) . 7_575
Se1 O2 Co1 133.1(3) . 5_665
Se1 O2 Co1 118.0(2) . .
Co1 O2 Co1 101.7(2) 5_665 .

loop_
_geom_bond_atom_site_label_1
_geom_bond_atom_site_label_2
_geom_bond_distance
_geom_bond_site_symmetry_2
Se1 O2 1.692(5) .
Se1 O2 1.692(5) 7_565
Se1 O1 1.748(7) 2_664
Co1 F1 2.039(4) 2_664
Co1 F1 2.067(4) 5_666
Co1 O2 2.073(5) 5_665
Co1 O1 2.083(3) .
Co1 O2 2.105(5) .
Co1 F1 2.131(4) .
